data_2213561
loop_
_publ_author_name
'Hoong-Kun Fun'
'Nawong Boonnak'
'Suchada Chantrapromma'

_publ_section_title
8,8'-Methylenebis(7,10-dihydroxy-1,3,6,6-tetramethyl-3,4-dihydro-1<i>H</i>-benzo[<i>g</i>]isochromen-9-one)
_journal_coeditor_code SJ2275
_journal_issue 5
_journal_name_full 'Acta Crystallographica Section E'
_journal_page_first o2317
_journal_page_last o2318
_journal_paper_doi 10.1107/S160053680701611X
_journal_volume 63
_journal_year 2007
_chemical_formula_iupac 'C35 H40 O8'
_chemical_formula_moiety 'C35 H40 O8'
_chemical_formula_sum 'C35 H40 O8'
_chemical_formula_weight 588.67
_chemical_name_common
;
8-[(7,10-dihydroxy-1,3,6,6-tetramethyl-9-oxo-3,4,6,9-tetrahydro-1H-
benzo[g]isochromen-8-yl)methyl]-7,10-dihydroxy-1,3,6,6-tetramethyl-1,3,4,6-
tetrahydro-9H-benzo[g]isochromen-9-one
;
_chemical_name_systematic
;
8,8'-Methylenebis(7,10-dihydroxy-1,3,6,6-tetramethyl-3,4-dihydro-1H-
benzo[g]isochromen-9-one)
;
_space_group_IT_number 96
_symmetry_cell_setting tetragonal
_symmetry_space_group_name_Hall 'P 4nw 2abw'
_symmetry_space_group_name_H-M 'P 43 21 2'
_atom_sites_solution_hydrogens geom
_atom_sites_solution_primary direct
_atom_sites_solution_secondary difmap
_audit_creation_method SHELXL-97
_cell_angle_alpha 90.00
_cell_angle_beta 90.00
_cell_angle_gamma 90.00
_cell_formula_units_Z 4
_cell_length_a 8.4385(11)
_cell_length_b 8.4385(11)
_cell_length_c 42.901(6)
_cell_measurement_reflns_used 2260
_cell_measurement_temperature 297(2)
_cell_measurement_theta_max 27.99
_cell_measurement_theta_min 2.46
_cell_volume 3054.9(7)
_computing_cell_refinement 'SAINT (Siemens, 1996)'
_computing_data_collection 'SMART (Siemens, 1996)'
_computing_data_reduction SAINT
_computing_molecular_graphics SHELXTL
_computing_publication_material 'SHELXTL and PLATON (Spek, 2003)'
_computing_structure_refinement SHELXTL
_computing_structure_solution 'SHELXTL (Sheldrick, 1997)'
_diffrn_ambient_temperature 297(2)
_diffrn_detector_area_resol_mean 8.33
_diffrn_measured_fraction_theta_full 0.999
_diffrn_measured_fraction_theta_max 0.999
_diffrn_measurement_device_type
;
Siemens SMART CCD area-detector
;
_diffrn_measurement_method \w
_diffrn_radiation_monochromator graphite
_diffrn_radiation_source 'fine-focus sealed tube'
_diffrn_radiation_type MoK\a
_diffrn_radiation_wavelength 0.71073
_diffrn_reflns_av_R_equivalents 0.0298
_diffrn_reflns_av_sigmaI/netI 0.0172
_diffrn_reflns_limit_h_max 11
_diffrn_reflns_limit_h_min -8
_diffrn_reflns_limit_k_max 9
_diffrn_reflns_limit_k_min -11
_diffrn_reflns_limit_l_max 56
_diffrn_reflns_limit_l_min -47
_diffrn_reflns_number 18799
_diffrn_reflns_theta_full 27.99
_diffrn_reflns_theta_max 27.99
_diffrn_reflns_theta_min 2.46
_diffrn_standards_number 0
_exptl_absorpt_coefficient_mu 0.090
_exptl_absorpt_correction_T_max 0.9726
_exptl_absorpt_correction_T_min 0.9550
_exptl_absorpt_correction_type multi-scan
_exptl_absorpt_process_details '(SADABS; Sheldrick, 1996)'
_exptl_crystal_colour Yellow
_exptl_crystal_density_diffrn 1.280
_exptl_crystal_density_method 'not measured'
_exptl_crystal_description Block
_exptl_crystal_F_000 1256
_exptl_crystal_size_max 0.52
_exptl_crystal_size_mid 0.43
_exptl_crystal_size_min 0.31
_refine_diff_density_max 0.180
_refine_diff_density_min -0.152
_refine_ls_extinction_method none
_refine_ls_goodness_of_fit_ref 1.154
_refine_ls_hydrogen_treatment refall
_refine_ls_matrix_type full
_refine_ls_number_parameters 275
_refine_ls_number_reflns 2260
_refine_ls_number_restraints 0
_refine_ls_restrained_S_all 1.154
_refine_ls_R_factor_all 0.0505
_refine_ls_R_factor_gt 0.0455
_refine_ls_shift/su_max 0.000
_refine_ls_shift/su_mean 0.000
_refine_ls_structure_factor_coef Fsqd
_refine_ls_weighting_details 'calc w=1/[\s^2^(Fo^2^)+(0.0447P)^2^+0.7147P] where P=(Fo^2^+2Fc^2^)/3'
_refine_ls_weighting_scheme calc
_refine_ls_wR_factor_gt 0.1058
_refine_ls_wR_factor_ref 0.1085
_reflns_number_gt 2063
_reflns_number_total 2260
_reflns_threshold_expression I>2\s(I)
_cod_data_source_file sj2275.cif
_cod_data_source_block I
_cod_depositor_comments
;
The following automatic conversions were performed:
'_symmetry_cell_setting' value 'Tetragonal' changed to 'tetragonal'
according to '/home/saulius/struct/CIF-dictionaries/cif_core.dic'
dictionary named 'cif_core.dic' version 2.4.1 from 2010-06-29.

Automatic conversion script
Id: cif_fix_enum 1527 2010-12-29 10:47:43Z saulius 

The following automatic conversions were performed:

'_symmetry_cell_setting' value 'Tetragonal' changed to 'tetragonal'
according to /home/saulius/struct/CIF-dictionaries/cif_core.dic
dictionary named 'cif_core.dic' version 2.4.1 from 2010-06-29.

Automatic conversion script
Id: cif_fix_values 1715 2011-07-08 13:25:40Z adriana 
;
_cod_database_code 2213561
_cod_database_fobs_code 2213561

loop_
_symmetry_equiv_pos_as_xyz
'x, y, z'
'-x, -y, z+1/2'
'-y+1/2, x+1/2, z+3/4'
'y+1/2, -x+1/2, z+1/4'
'-x+1/2, y+1/2, -z+3/4'
'x+1/2, -y+1/2, -z+1/4'
'y, x, -z'
'-y, -x, -z+1/2'

loop_
_atom_site_type_symbol
_atom_site_label
_atom_site_fract_x
_atom_site_fract_y
_atom_site_fract_z
_atom_site_U_iso_or_equiv
_atom_site_adp_type
_atom_site_calc_flag
_atom_site_refinement_flags
_atom_site_occupancy
O O1 0.4677(3) 0.9308(2) 0.17258(4) 0.0582(5) Uani d . 1
O O2 0.4769(2) 0.5202(2) 0.11731(4) 0.0520(4) Uani d . 1
O O3 0.4647(2) 0.39680(19) 0.06313(4) 0.0494(4) Uani d . 1
O O4 0.3021(2) 0.6941(2) -0.02377(4) 0.0483(4) Uani d . 1
C C1 0.4647(3) 0.7810(3) 0.15729(5) 0.0452(5) Uani d . 1
C C2 0.5288(3) 1.0592(3) 0.15466(6) 0.0519(6) Uani d . 1
C C3 0.4158(4) 1.0873(3) 0.12776(6) 0.0540(6) Uani d . 1
C C4 0.4027(3) 0.9396(3) 0.10838(5) 0.0423(5) Uani d . 1
C C5 0.3737(3) 0.9490(3) 0.07645(5) 0.0434(5) Uani d . 1
C C6 0.3730(3) 0.8156(3) 0.05769(5) 0.0371(5) Uani d . 1
C C7 0.3471(3) 0.8330(3) 0.02278(5) 0.0385(5) Uani d . 1
C C8 0.3400(2) 0.6763(3) 0.00634(5) 0.0367(4) Uani d . 1
C C9 0.3763(3) 0.5350(3) 0.01925(5) 0.0364(4) Uani d . 1
C C10 0.4177(3) 0.5275(2) 0.05186(5) 0.0376(5) Uani d . 1
C C11 0.4071(3) 0.6681(3) 0.07128(5) 0.0360(4) Uani d . 1
C C12 0.4376(3) 0.6597(3) 0.10374(5) 0.0391(5) Uani d . 1
C C13 0.4310(3) 0.7938(3) 0.12255(5) 0.0399(5) Uani d . 1
C C14 0.3399(4) 0.6840(5) 0.17431(7) 0.0614(7) Uani d . 1
C C15 0.5425(4) 1.2016(4) 0.17597(7) 0.0636(8) Uani d . 1
C C16 0.1947(4) 0.9260(4) 0.01619(6) 0.0589(8) Uani d . 1
C C17 0.4928(4) 0.9210(3) 0.00888(6) 0.0532(7) Uani d . 1
C C18 0.3844(3) 0.3844(3) 0.0000 0.0389(7) Uani d S 1
H H1O2 0.486(4) 0.445(4) 0.1014(7) 0.074(10) Uiso d . 1
H H1O4 0.321(4) 0.608(5) -0.0370(7) 0.091(12) Uiso d . 1
H H1 0.570(4) 0.729(3) 0.1595(6) 0.053(7) Uiso d . 1
H H2 0.636(3) 1.029(3) 0.1461(5) 0.049(7) Uiso d . 1
H H3A 0.456(4) 1.175(4) 0.1149(6) 0.065(9) Uiso d . 1
H H3B 0.317(4) 1.115(4) 0.1364(6) 0.061(8) Uiso d . 1
H H5 0.355(3) 1.052(3) 0.0675(5) 0.043(6) Uiso d . 1
H H14A 0.334(4) 0.578(5) 0.1668(8) 0.090(12) Uiso d . 1
H H14B 0.236(5) 0.737(5) 0.1718(8) 0.110(13) Uiso d . 1
H H14C 0.362(4) 0.693(4) 0.1966(7) 0.066(8) Uiso d . 1
H H15A 0.430(4) 1.230(3) 0.1842(6) 0.060(8) Uiso d . 1
H H15B 0.611(4) 1.176(4) 0.1930(7) 0.078(10) Uiso d . 1
H H15C 0.586(5) 1.299(5) 0.1639(8) 0.099(12) Uiso d . 1
H H16A 0.100(4) 0.865(4) 0.0255(7) 0.067(9) Uiso d . 1
H H16B 0.198(5) 1.030(5) 0.0275(8) 0.100(12) Uiso d . 1
H H16C 0.170(4) 0.940(4) -0.0055(7) 0.073(9) Uiso d . 1
H H17A 0.511(4) 1.022(4) 0.0188(7) 0.080(10) Uiso d . 1
H H17B 0.486(4) 0.928(4) -0.0143(7) 0.072(9) Uiso d . 1
H H17C 0.592(4) 0.852(4) 0.0146(7) 0.078(10) Uiso d . 1
H H18 0.288(3) 0.378(3) -0.0151(5) 0.044(7) Uiso d . 1

loop_
_atom_site_aniso_label
_atom_site_aniso_U_11
_atom_site_aniso_U_22
_atom_site_aniso_U_33
_atom_site_aniso_U_12
_atom_site_aniso_U_13
_atom_site_aniso_U_23
O1 0.0751(13) 0.0593(11) 0.0402(8) -0.0010(10) 0.0021(8) -0.0004(8)
O2 0.0683(12) 0.0413(9) 0.0464(9) 0.0095(8) -0.0032(8) 0.0132(8)
O3 0.0644(11) 0.0353(8) 0.0485(8) 0.0095(8) 0.0046(8) 0.0088(7)
O4 0.0576(11) 0.0464(10) 0.0410(8) 0.0093(8) -0.0067(8) 0.0004(7)
C1 0.0424(13) 0.0550(14) 0.0380(10) 0.0041(11) -0.0017(10) 0.0057(10)
C2 0.0521(15) 0.0560(15) 0.0476(12) -0.0008(12) 0.0036(11) -0.0031(11)
C3 0.0654(18) 0.0469(14) 0.0497(13) 0.0062(13) -0.0034(13) -0.0030(11)
C4 0.0439(13) 0.0412(12) 0.0418(10) 0.0047(10) 0.0008(9) 0.0013(9)
C5 0.0494(13) 0.0347(11) 0.0461(11) 0.0074(10) -0.0016(10) 0.0062(10)
C6 0.0356(11) 0.0367(11) 0.0391(10) 0.0042(9) 0.0020(8) 0.0053(9)
C7 0.0433(12) 0.0338(11) 0.0384(10) 0.0068(9) 0.0000(9) 0.0061(9)
C8 0.0316(10) 0.0404(11) 0.0381(10) 0.0028(8) 0.0004(8) 0.0025(9)
C9 0.0306(10) 0.0357(11) 0.0428(10) 0.0002(8) 0.0029(8) 0.0011(9)
C10 0.0346(11) 0.0349(10) 0.0433(10) 0.0021(8) 0.0064(9) 0.0070(9)
C11 0.0338(11) 0.0346(10) 0.0397(10) 0.0029(8) 0.0026(8) 0.0065(8)
C12 0.0372(11) 0.0387(11) 0.0414(10) 0.0031(9) 0.0013(9) 0.0110(9)
C13 0.0377(11) 0.0441(12) 0.0380(10) 0.0026(9) 0.0008(9) 0.0062(9)
C14 0.0598(18) 0.077(2) 0.0477(14) -0.0044(16) 0.0030(13) 0.0154(15)
C15 0.068(2) 0.070(2) 0.0526(14) -0.0046(17) -0.0060(14) -0.0101(14)
C16 0.0642(18) 0.0629(18) 0.0495(14) 0.0288(15) -0.0084(13) 0.0024(13)
C17 0.0670(18) 0.0458(14) 0.0469(13) -0.0112(13) 0.0061(12) 0.0062(11)
C18 0.0337(9) 0.0337(9) 0.0493(16) -0.0022(12) 0.0026(9) -0.0026(9)

loop_
_atom_type_symbol
_atom_type_description
_atom_type_scat_dispersion_real
_atom_type_scat_dispersion_imag
_atom_type_scat_source
C C 0.0033 0.0000 'International Tables Vol C Tables 4.2.6.8 and 6.1.1.4'
H H 0.0000 0.0000 'International Tables Vol C Tables 4.2.6.8 and 6.1.1.4'
O O 0.0106 0.0000 'International Tables Vol C Tables 4.2.6.8 and 6.1.1.4'

loop_
_geom_angle_atom_site_label_1
_geom_angle_atom_site_label_2
_geom_angle_atom_site_label_3
_geom_angle_site_symmetry_1
_geom_angle
C1 O1 C2 . 115.64(18)
C12 O2 H1O2 . 107.3(19)
C8 O4 H1O4 . 117(2)
O1 C1 C14 . 105.6(2)
O1 C1 C13 . 113.07(19)
C14 C1 C13 . 112.3(2)
O1 C1 H1 . 109.4(16)
C14 C1 H1 . 109.4(16)
C13 C1 H1 . 107.0(15)
O1 C2 C15 . 107.8(2)
O1 C2 C3 . 107.6(2)
C15 C2 C3 . 112.6(2)
O1 C2 H2 . 109.2(16)
C15 C2 H2 . 110.7(15)
C3 C2 H2 . 109.0(14)
C4 C3 C2 . 109.8(2)
C4 C3 H3A . 109.8(16)
C2 C3 H3A . 108.9(18)
C4 C3 H3B . 111.0(19)
C2 C3 H3B . 107.3(17)
H3A C3 H3B . 110(3)
C13 C4 C5 . 120.6(2)
C13 C4 C3 . 118.6(2)
C5 C4 C3 . 120.6(2)
C6 C5 C4 . 121.7(2)
C6 C5 H5 . 120.1(14)
C4 C5 H5 . 118.1(14)
C5 C6 C11 . 118.61(18)
C5 C6 C7 . 119.66(19)
C11 C6 C7 . 121.59(19)
C8 C7 C6 . 112.56(18)
C8 C7 C16 . 109.3(2)
C6 C7 C16 . 110.63(19)
C8 C7 C17 . 105.76(18)
C6 C7 C17 . 108.06(19)
C16 C7 C17 . 110.4(2)
O4 C8 C9 . 123.3(2)
O4 C8 C7 . 111.38(18)
C9 C8 C7 . 125.23(18)
C8 C9 C10 . 119.44(19)
C8 C9 C18 . 121.79(17)
C10 C9 C18 . 118.68(17)
O3 C10 C9 . 118.93(19)
O3 C10 C11 . 120.73(19)
C9 C10 C11 . 120.34(18)
C6 C11 C12 . 119.3(2)
C6 C11 C10 . 119.91(18)
C12 C11 C10 . 120.77(19)
O2 C12 C13 . 117.87(18)
O2 C12 C11 . 120.6(2)
C13 C12 C11 . 121.49(19)
C12 C13 C4 . 118.17(18)
C12 C13 C1 . 120.24(19)
C4 C13 C1 . 121.5(2)
C1 C14 H14A . 112(2)
C1 C14 H14B . 108(2)
H14A C14 H14B . 110(3)
C1 C14 H14C . 106.9(18)
H14A C14 H14C . 115(3)
H14B C14 H14C . 104(3)
C2 C15 H15A . 108.4(16)
C2 C15 H15B . 109(2)
H15A C15 H15B . 110(2)
C2 C15 H15C . 111(2)
H15A C15 H15C . 108(3)
H15B C15 H15C . 110(3)
C7 C16 H16A . 109.0(18)
C7 C16 H16B . 110(2)
H16A C16 H16B . 106(3)
C7 C16 H16C . 115.2(19)
H16A C16 H16C . 105(2)
H16B C16 H16C . 111(3)
C7 C17 H17A . 112.1(19)
C7 C17 H17B . 111.2(18)
H17A C17 H17B . 114(3)
C7 C17 H17C . 106.0(19)
H17A C17 H17C . 105(3)
H17B C17 H17C . 108(2)
C9 C18 C9 7 111.9(2)
C9 C18 H18 7 108.3(13)
C9 C18 H18 . 110.4(14)

loop_
_geom_bond_atom_site_label_1
_geom_bond_atom_site_label_2
_geom_bond_site_symmetry_2
_geom_bond_distance
O1 C1 . 1.424(3)
O1 C2 . 1.425(3)
O2 C12 . 1.355(3)
O2 H1O2 . 0.93(3)
O3 C10 . 1.268(3)
O4 C8 . 1.339(2)
O4 H1O4 . 0.94(4)
C1 C14 . 1.521(4)
C1 C13 . 1.521(3)
C1 H1 . 0.99(3)
C2 C15 . 1.514(4)
C2 C3 . 1.516(4)
C2 H2 . 1.01(3)
C3 C4 . 1.502(3)
C3 H3A . 0.98(3)
C3 H3B . 0.94(3)
C4 C13 . 1.393(3)
C4 C5 . 1.394(3)
C5 C6 . 1.383(3)
C5 H5 . 0.97(3)
C6 C11 . 1.405(3)
C6 C7 . 1.521(3)
C7 C8 . 1.500(3)
C7 C16 . 1.532(3)
C7 C17 . 1.555(3)
C8 C9 . 1.350(3)
C9 C10 . 1.443(3)
C9 C18 . 1.517(3)
C10 C11 . 1.453(3)
C11 C12 . 1.418(3)
C12 C13 . 1.390(3)
C14 H14A . 0.95(4)
C14 H14B . 0.99(4)
C14 H14C . 0.98(3)
C15 H15A . 1.04(3)
C15 H15B . 0.96(3)
C15 H15C . 1.04(4)
C16 H16A . 1.03(3)
C16 H16B . 1.01(4)
C16 H16C . 0.96(3)
C17 H17A . 0.97(3)
C17 H17B . 1.00(3)
C17 H17C . 1.05(4)
C18 C9 7 1.517(3)
C18 H18 . 1.04(2)

loop_
_geom_hbond_atom_site_label_D
_geom_hbond_atom_site_label_H
_geom_hbond_atom_site_label_A
_geom_hbond_site_symmetry_A
_geom_hbond_distance_DH
_geom_hbond_distance_HA
_geom_hbond_distance_DA
_geom_hbond_angle_DHA
_geom_hbond_publ_flag
O2 H1O2 O3 1_555 0.94(3) 1.70(3) 2.549(2) 149(3) yes
O4 H1O4 O3 7_555 0.94(4) 1.77(4) 2.690(2) 168(3) yes
C14 H14A O2 1_555 0.95(4) 2.49(3) 3.038(4) 117(3) yes
C18 H18 O3 7_555 1.04(2) 2.37(2) 2.7938(19) 102.8(16) yes
C1 H1 Cg1 6_565 0.99(3) 2.83(3) 3.780(3) 159(2) yes
C14 H14B Cg1 6_465 0.99(4) 2.87(4) 3.729(4) 146(3) yes

loop_
_geom_torsion_atom_site_label_1
_geom_torsion_atom_site_label_2
_geom_torsion_atom_site_label_3
_geom_torsion_atom_site_label_4
_geom_torsion_site_symmetry_4
_geom_torsion
C2 O1 C1 C14 . -157.6(2)
C2 O1 C1 C13 . -34.4(3)
C1 O1 C2 C15 . -172.7(2)
C1 O1 C2 C3 . 65.7(3)
O1 C2 C3 C4 . -59.1(3)
C15 C2 C3 C4 . -177.7(2)
C2 C3 C4 C13 . 26.4(4)
C2 C3 C4 C5 . -149.2(2)
C13 C4 C5 C6 . -0.4(4)
C3 C4 C5 C6 . 175.0(3)
C4 C5 C6 C11 . -1.9(3)
C4 C5 C6 C7 . -177.7(2)
C5 C6 C7 C8 . -176.5(2)
C11 C6 C7 C8 . 7.8(3)
C5 C6 C7 C16 . -53.9(3)
C11 C6 C7 C16 . 130.5(2)
C5 C6 C7 C17 . 67.1(3)
C11 C6 C7 C17 . -108.6(2)
C6 C7 C8 O4 . 174.06(19)
C16 C7 C8 O4 . 50.7(3)
C17 C7 C8 O4 . -68.2(2)
C6 C7 C8 C9 . -9.8(3)
C16 C7 C8 C9 . -133.1(2)
C17 C7 C8 C9 . 108.0(2)
O4 C8 C9 C10 . 179.2(2)
C7 C8 C9 C10 . 3.5(3)
O4 C8 C9 C18 . 3.0(3)
C7 C8 C9 C18 . -172.8(2)
C8 C9 C10 O3 . -174.0(2)
C18 C9 C10 O3 . 2.4(3)
C8 C9 C10 C11 . 5.3(3)
C18 C9 C10 C11 . -178.28(19)
C5 C6 C11 C12 . 1.4(3)
C7 C6 C11 C12 . 177.1(2)
C5 C6 C11 C10 . -175.9(2)
C7 C6 C11 C10 . -0.2(3)
O3 C10 C11 C6 . 172.4(2)
C9 C10 C11 C6 . -6.8(3)
O3 C10 C11 C12 . -4.8(3)
C9 C10 C11 C12 . 175.9(2)
C6 C11 C12 O2 . -177.4(2)
C10 C11 C12 O2 . -0.1(3)
C6 C11 C12 C13 . 1.4(3)
C10 C11 C12 C13 . 178.7(2)
O2 C12 C13 C4 . 175.1(2)
C11 C12 C13 C4 . -3.7(3)
O2 C12 C13 C1 . -1.0(3)
C11 C12 C13 C1 . -179.9(2)
C5 C4 C13 C12 . 3.2(4)
C3 C4 C13 C12 . -172.4(2)
C5 C4 C13 C1 . 179.3(2)
C3 C4 C13 C1 . 3.7(4)
O1 C1 C13 C12 . 174.4(2)
C14 C1 C13 C12 . -66.2(3)
O1 C1 C13 C4 . -1.6(3)
C14 C1 C13 C4 . 117.8(3)
C8 C9 C18 C9 7 76.10(19)
C10 C9 C18 C9 7 -100.22(19)
